data_1575540
loop_
_publ_author_name
'Jiang, Zhiyong'
'Ma, Xiangjun'
'Song, Kaixuan'
'Wang, Tianzhu'
'Dong, Mengxi'
'Liu, Hang'
'Gao, Hu'
'Wang, Xiaoqing'
'Zhao, Jing'
'Liu, Zhipeng'

_publ_section_title
;
 Shortwave infrared absorbing and fluorescent BODIPY J-aggregates for
 high-contrast <i>in vivo</i> imaging.
;
_journal_issue 38
_journal_name_full 'Chemical science'
_journal_page_first 17779
_journal_page_last 17792
_journal_paper_doi 10.1039/d5sc03864b
_journal_volume 16
_journal_year 2025
_chemical_formula_sum 'C82 H108 B2 F10 N6 O2'
_chemical_formula_weight 1421.36
_space_group_crystal_system monoclinic
_space_group_IT_number 14
_space_group_name_Hall '-P 2yn'
_space_group_name_H-M_alt 'P 1 21/n 1'
_atom_sites_solution_hydrogens mixed
_audit_creation_method SHELXL-2018/3
_audit_update_record
;
2024-11-08 deposited with the CCDC.	2025-08-26 downloaded from the CCDC.
;
_cell_angle_alpha 90
_cell_angle_beta 97.006(3)
_cell_angle_gamma 90
_cell_formula_units_Z 2
_cell_length_a 10.0115(5)
_cell_length_b 33.2320(16)
_cell_length_c 11.5588(6)
_cell_measurement_reflns_used 4587
_cell_measurement_temperature 193(2)
_cell_measurement_theta_max 53.95
_cell_measurement_theta_min 3.55
_cell_volume 3816.9(3)
_computing_cell_refinement 'Bruker SAINT'
_computing_data_collection 'Bruker APEX2'
_computing_data_reduction 'Bruker SAINT'
_computing_molecular_graphics 'Bruker SHELXTL'
_computing_publication_material 'Bruker SHELXTL'
_computing_structure_refinement 'SHELXL-2018/3 (Sheldrick, 2018)'
_computing_structure_solution 'SHELXT 2014/5 (Sheldrick, 2014)'
_diffrn_ambient_temperature 193(2)
_diffrn_measured_fraction_theta_full 0.994
_diffrn_measured_fraction_theta_max 0.992
_diffrn_measurement_device_type 'Bruker APEX-II CCD'
_diffrn_measurement_method '\f and \w scans'
_diffrn_radiation_type GaK\a
_diffrn_radiation_wavelength 1.34139
_diffrn_reflns_av_R_equivalents 0.0992
_diffrn_reflns_av_unetI/netI 0.0745
_diffrn_reflns_Laue_measured_fraction_full 0.994
_diffrn_reflns_Laue_measured_fraction_max 0.992
_diffrn_reflns_limit_h_max 9
_diffrn_reflns_limit_h_min -12
_diffrn_reflns_limit_k_max 40
_diffrn_reflns_limit_k_min -29
_diffrn_reflns_limit_l_max 14
_diffrn_reflns_limit_l_min -14
_diffrn_reflns_number 24823
_diffrn_reflns_point_group_measured_fraction_full 0.994
_diffrn_reflns_point_group_measured_fraction_max 0.992
_diffrn_reflns_theta_full 53.594
_diffrn_reflns_theta_max 54.877
_diffrn_reflns_theta_min 2.313
_exptl_absorpt_coefficient_mu 0.473
_exptl_absorpt_correction_type none
_exptl_crystal_density_diffrn 1.237
_exptl_crystal_description block
_exptl_crystal_F_000 1516
_refine_diff_density_max 0.498
_refine_diff_density_min -0.305
_refine_diff_density_rms 0.046
_refine_ls_extinction_method none
_refine_ls_goodness_of_fit_ref 0.986
_refine_ls_hydrogen_treatment constr
_refine_ls_matrix_type full
_refine_ls_number_parameters 480
_refine_ls_number_reflns 7201
_refine_ls_number_restraints 32
_refine_ls_restrained_S_all 0.992
_refine_ls_R_factor_all 0.1317
_refine_ls_R_factor_gt 0.0657
_refine_ls_shift/su_max 0.000
_refine_ls_shift/su_mean 0.000
_refine_ls_structure_factor_coef Fsqd
_refine_ls_weighting_details 'w=1/[\s^2^(Fo^2^)+(0.1000P)^2^+0.4405P] where P=(Fo^2^+2Fc^2^)/3'
_refine_ls_weighting_scheme calc
_refine_ls_wR_factor_gt 0.1746
_refine_ls_wR_factor_ref 0.2149
_reflns_Friedel_coverage 0.000
_reflns_number_gt 3572
_reflns_number_total 7201
_reflns_threshold_expression 'I > 2\s(I)'
_cod_data_source_file d5sc03864b2.cif
_cod_data_source_block A_a
_cod_depositor_comments 'Adding full bibliography for 1575540--1575543.cif.'
_cod_original_sg_symbol_H-M 'P 21/n'
_cod_database_code 1575540
_shelx_shelxl_version_number 2018/3
_shelx_space_group_comment
;
The symmetry employed for this shelxl refinement is uniquely defined
by the following loop, which should always be used as a source of
symmetry information in preference to the above space-group names.
They are only intended as comments.
;

loop_
_space_group_symop_operation_xyz
'x, y, z'
'-x+1/2, y+1/2, -z+1/2'
'-x, -y, -z'
'x-1/2, -y-1/2, z-1/2'

loop_
_atom_site_label
_atom_site_type_symbol
_atom_site_fract_x
_atom_site_fract_y
_atom_site_fract_z
_atom_site_U_iso_or_equiv
_atom_site_adp_type
_atom_site_occupancy
_atom_site_site_symmetry_order
_atom_site_calc_flag
_atom_site_refinement_flags_posn
_atom_site_refinement_flags_adp
_atom_site_refinement_flags_occupancy
_atom_site_disorder_assembly
_atom_site_disorder_group
F2 F -0.55873(19) 0.32576(5) -0.15166(16) 0.0772(5) Uani 1 1 d . . . . .
F1 F -0.61381(19) 0.32221(5) 0.03247(16) 0.0744(5) Uani 1 1 d . . . . .
F5 F -0.2524(3) 0.18473(7) 0.1137(2) 0.1104(8) Uani 1 1 d . . . . .
O004 O -0.2334(3) 0.49610(7) 0.0931(2) 0.0834(7) Uani 1 1 d . . . . .
N1 N -0.3834(3) 0.31493(7) 0.0057(2) 0.0630(7) Uani 1 1 d . . . . .
F3 F -0.1899(3) 0.19347(9) -0.0486(2) 0.1287(10) Uani 1 1 d . . . . .
N2 N -0.5498(3) 0.26067(7) -0.0574(2) 0.0664(7) Uani 1 1 d . . . . .
F4 F -0.1002(3) 0.22621(8) 0.0997(4) 0.1744(17) Uani 1 1 d . . . . .
N3 N -1.1913(3) 0.28628(10) -0.2685(3) 0.0887(9) Uani 1 1 d . . . . .
C17 C -0.3652(4) 0.49948(9) 0.0471(3) 0.0682(9) Uani 1 1 d . . . . .
C10 C -0.4447(3) 0.23347(9) -0.0251(3) 0.0703(8) Uani 1 1 d . . . . .
C9 C -0.3296(4) 0.35211(9) 0.0319(3) 0.0675(8) Uani 1 1 d . . . . .
C16 C -0.4316(4) 0.46275(9) 0.0187(3) 0.0667(8) Uani 1 1 d . . . . .
C15 C -0.3583(4) 0.42529(9) 0.0372(3) 0.0707(9) Uani 1 1 d . . . . .
H15 H -0.267082 0.427112 0.070758 0.085 Uiso 1 1 calc R U . . .
C6 C -0.2845(3) 0.28635(9) 0.0343(3) 0.0664(8) Uani 1 1 d . . . . .
C18 C -0.4329(4) 0.53552(9) 0.0289(3) 0.0698(9) Uani 1 1 d . . . . .
H18 H -0.386286 0.559888 0.049385 0.084 Uiso 1 1 calc R U . . .
C37 C -0.7931(3) 0.25337(9) -0.1439(3) 0.0695(8) Uani 1 1 d . . . . .
C13 C -0.6622(3) 0.23900(10) -0.1001(3) 0.0697(8) Uani 1 1 d . . . . .
C14 C -0.4066(3) 0.38823(9) 0.0116(3) 0.0672(8) Uani 1 1 d . . . . .
H14 H -0.497589 0.385845 -0.022219 0.081 Uiso 1 1 calc R U . . .
C38 C -1.0632(3) 0.27580(11) -0.2295(3) 0.0737(9) Uani 1 1 d . . . . .
C25 C 0.5794(4) 0.57368(10) 0.3632(3) 0.0762(9) Uani 1 1 d . . . . .
H25A H 0.552579 0.593186 0.420902 0.091 Uiso 1 1 calc R U . . .
H25B H 0.597804 0.589012 0.293479 0.091 Uiso 1 1 calc R U . . .
C5 C -0.3172(3) 0.24560(10) 0.0184(3) 0.0684(8) Uani 1 1 d . . . . .
C23 C 0.3319(3) 0.56486(10) 0.2829(3) 0.0724(9) Uani 1 1 d . . . . .
H23A H 0.346088 0.582220 0.215851 0.087 Uiso 1 1 calc R U . . .
H23B H 0.301937 0.582268 0.344274 0.087 Uiso 1 1 calc R U . . .
C29 C 1.0718(4) 0.58590(10) 0.5400(3) 0.0756(9) Uani 1 1 d . . . . .
H29A H 1.090156 0.602196 0.471993 0.091 Uiso 1 1 calc R U . . .
H29B H 1.045839 0.604686 0.599882 0.091 Uiso 1 1 calc R U . . .
C31 C 1.3164(4) 0.59326(10) 0.6271(3) 0.0744(9) Uani 1 1 d . . . . .
H31A H 1.330954 0.610888 0.560682 0.089 Uiso 1 1 calc R U . . .
H31B H 1.290687 0.610672 0.690204 0.089 Uiso 1 1 calc R U . . .
C4 C -0.2136(4) 0.21389(11) 0.0467(4) 0.0842(11) Uani 1 1 d . . . . .
C39 C -0.8890(4) 0.22551(10) -0.1946(3) 0.0744(9) Uani 1 1 d . . . . .
H39 H -0.862539 0.198184 -0.199924 0.089 Uiso 1 1 calc R U . . .
C40 C -1.0179(4) 0.23573(11) -0.2366(3) 0.0769(9) Uani 1 1 d . . . . .
H40 H -1.077821 0.215683 -0.270906 0.092 Uiso 1 1 calc R U . . .
C32 C 1.4475(4) 0.57263(10) 0.6698(3) 0.0723(9) Uani 1 1 d . . . . .
H32A H 1.475048 0.555992 0.605718 0.087 Uiso 1 1 calc R U . . .
H32B H 1.432334 0.554284 0.734373 0.087 Uiso 1 1 calc R U . . .
C24 C 0.4638(4) 0.54530(11) 0.3292(3) 0.0759(9) Uani 1 1 d . . . . .
H24A H 0.449379 0.528974 0.398249 0.091 Uiso 1 1 calc R U . . .
H24B H 0.489866 0.526643 0.269067 0.091 Uiso 1 1 calc R U . . .
C30 C 1.1998(4) 0.56490(10) 0.5884(3) 0.0742(9) Uani 1 1 d . . . . .
H30A H 1.227088 0.546479 0.528203 0.089 Uiso 1 1 calc R U . . .
H30B H 1.181609 0.548323 0.655905 0.089 Uiso 1 1 calc R U . . .
C27 C 0.8274(4) 0.58031(10) 0.4484(3) 0.0773(9) Uani 1 1 d . . . . .
H27A H 0.848410 0.594797 0.377969 0.093 Uiso 1 1 calc R U . . .
H27B H 0.802149 0.600632 0.504455 0.093 Uiso 1 1 calc R U . . .
C28 C 0.9531(4) 0.55843(11) 0.5024(3) 0.0783(9) Uani 1 1 d . . . . .
H28A H 0.931105 0.543169 0.571172 0.094 Uiso 1 1 calc R U . . .
H28B H 0.979998 0.538749 0.445241 0.094 Uiso 1 1 calc R U . . .
C7 C -0.1657(4) 0.30669(10) 0.0801(3) 0.0788(10) Uani 1 1 d . . . . .
H7 H -0.081502 0.294654 0.106956 0.095 Uiso 1 1 calc R U . . .
C21 C 0.0867(4) 0.55117(10) 0.1944(3) 0.0754(9) Uani 1 1 d . . . . .
H21A H 0.096840 0.566779 0.123078 0.091 Uiso 1 1 calc R U . . .
H21B H 0.053249 0.569653 0.251602 0.091 Uiso 1 1 calc R U . . .
C19 C -0.1544(4) 0.53158(10) 0.1157(3) 0.0765(10) Uani 1 1 d . . . . .
H19A H -0.193474 0.548991 0.172459 0.092 Uiso 1 1 calc R U . . .
H19B H -0.150670 0.547000 0.042898 0.092 Uiso 1 1 calc R U . . .
C26 C 0.7072(4) 0.55272(11) 0.4145(3) 0.0759(9) Uani 1 1 d . . . . .
H26A H 0.732280 0.532822 0.357188 0.091 Uiso 1 1 calc R U . . .
H26B H 0.688342 0.537682 0.484676 0.091 Uiso 1 1 calc R U . . .
C22 C 0.2222(4) 0.53464(10) 0.2445(3) 0.0765(9) Uani 1 1 d . . . . .
H22A H 0.254949 0.516857 0.185250 0.092 Uiso 1 1 calc R U . . .
H22B H 0.208870 0.517636 0.312478 0.092 Uiso 1 1 calc R U . . .
C11 C -0.6263(4) 0.19737(10) -0.0931(3) 0.0787(10) Uani 1 1 d . . . . .
H11 H -0.684531 0.175525 -0.116688 0.094 Uiso 1 1 calc R U . . .
C8 C -0.1944(4) 0.34686(11) 0.0786(3) 0.0799(10) Uani 1 1 d . . . . .
H8 H -0.133367 0.367756 0.104821 0.096 Uiso 1 1 calc R U . . .
C12 C -0.4966(4) 0.19419(10) -0.0478(3) 0.0807(10) Uani 1 1 d . . . . .
H12 H -0.447931 0.169790 -0.033501 0.097 Uiso 1 1 calc R U . . .
C41 C -0.8411(4) 0.29305(11) -0.1393(3) 0.0843(11) Uani 1 1 d . . . . .
H41 H -0.780867 0.313206 -0.106219 0.101 Uiso 1 1 calc R U . . .
C33 C 1.5626(4) 0.60129(11) 0.7123(3) 0.0832(10) Uani 1 1 d D . . . .
H33A H 1.580149 0.619058 0.647044 0.100 Uiso 1 1 calc R U . . .
H33B H 1.534384 0.618519 0.774809 0.100 Uiso 1 1 calc R U . . .
C20 C -0.0155(4) 0.51768(10) 0.1649(3) 0.0790(10) Uani 1 1 d . . . . .
H20A H 0.019076 0.499445 0.107688 0.095 Uiso 1 1 calc R U . . .
H20B H -0.022922 0.501881 0.236417 0.095 Uiso 1 1 calc R U . . .
C42 C -0.9691(4) 0.30409(11) -0.1798(3) 0.0843(10) Uani 1 1 d . . . . .
H42 H -0.995363 0.331424 -0.174206 0.101 Uiso 1 1 calc R U . . .
B1 B -0.5299(4) 0.30694(11) -0.0443(3) 0.0644(9) Uani 1 1 d . . . . .
C34 C 1.6911(4) 0.58010(12) 0.7579(3) 0.0894(11) Uani 1 1 d D . . . .
H34A H 1.728041 0.567906 0.690404 0.107 Uiso 1 1 d R U . . .
H34B H 1.667614 0.557683 0.808089 0.107 Uiso 1 1 d R U . . .
C45 C -1.2358(4) 0.32794(12) -0.2677(4) 0.0959(12) Uani 1 1 d . . . . .
H45A H -1.217401 0.338771 -0.188448 0.144 Uiso 1 1 calc R U . . .
H45B H -1.332597 0.329279 -0.293447 0.144 Uiso 1 1 calc R U . . .
H45C H -1.187211 0.343835 -0.320474 0.144 Uiso 1 1 calc R U . . .
C44 C -1.2919(4) 0.25650(13) -0.3120(4) 0.1038(13) Uani 1 1 d . . . . .
H44A H -1.264205 0.243279 -0.381016 0.156 Uiso 1 1 d R U . . .
H44B H -1.378798 0.269820 -0.332776 0.156 Uiso 1 1 d R U . . .
H44C H -1.300218 0.236352 -0.251353 0.156 Uiso 1 1 d R U . . .
C35 C 1.7934(8) 0.6051(2) 0.8410(8) 0.089(3) Uani 0.564(11) 1 d D U P . .
H35A H 1.753706 0.611191 0.913346 0.107 Uiso 0.564(11) 1 d R U P . .
H35B H 1.875647 0.588849 0.862442 0.107 Uiso 0.564(11) 1 d R U P . .
C36 C 1.8299(7) 0.6428(2) 0.7872(7) 0.094(3) Uani 0.564(11) 1 d D U P . .
H36A H 1.874550 0.636768 0.718338 0.142 Uiso 0.564(11) 1 d R U P . .
H36B H 1.891008 0.658145 0.843331 0.142 Uiso 0.564(11) 1 d R U P . .
H36C H 1.748392 0.658579 0.763952 0.142 Uiso 0.564(11) 1 d R U P . .
C35' C 1.8216(13) 0.6062(5) 0.7761(14) 0.153(6) Uani 0.436(11) 1 d D U P . .
H35C H 1.900523 0.588357 0.774990 0.183 Uiso 0.436(11) 1 d R U P . .
H35D H 1.820726 0.625137 0.709786 0.183 Uiso 0.436(11) 1 d R U P . .
C36' C 1.837(2) 0.6288(7) 0.8819(18) 0.253(12) Uani 0.436(11) 1 d D U P . .
H36D H 1.818931 0.611403 0.946610 0.379 Uiso 0.436(11) 1 d R U P . .
H36E H 1.774510 0.651471 0.875279 0.379 Uiso 0.436(11) 1 d R U P . .
H36F H 1.929895 0.638925 0.896622 0.379 Uiso 0.436(11) 1 d R U P . .

loop_
_atom_site_aniso_label
_atom_site_aniso_U_11
_atom_site_aniso_U_22
_atom_site_aniso_U_33
_atom_site_aniso_U_23
_atom_site_aniso_U_13
_atom_site_aniso_U_12
F2 0.0854(14) 0.0590(10) 0.0832(12) 0.0000(9) -0.0053(10) -0.0071(9)
F1 0.0755(12) 0.0538(10) 0.0948(12) -0.0084(9) 0.0142(10) 0.0029(9)
F5 0.1102(19) 0.0825(15) 0.1336(19) 0.0180(14) -0.0046(15) 0.0159(13)
O004 0.0909(19) 0.0546(13) 0.1002(16) -0.0029(11) -0.0063(14) -0.0089(12)
N1 0.0702(17) 0.0483(14) 0.0704(15) -0.0021(11) 0.0082(12) -0.0040(12)
F3 0.129(2) 0.123(2) 0.140(2) -0.0010(17) 0.0384(17) 0.0576(17)
N2 0.0618(16) 0.0497(14) 0.0870(17) -0.0079(12) 0.0062(13) -0.0031(12)
F4 0.0854(18) 0.0760(15) 0.337(5) -0.018(2) -0.075(2) 0.0064(14)
N3 0.063(2) 0.084(2) 0.117(2) 0.0048(17) 0.0017(17) 0.0010(16)
C17 0.084(3) 0.0570(19) 0.0619(17) 0.0003(14) 0.0034(16) -0.0133(17)
C10 0.067(2) 0.0487(17) 0.095(2) -0.0044(16) 0.0089(17) 0.0061(15)
C9 0.081(2) 0.0488(18) 0.0723(19) -0.0049(14) 0.0082(16) -0.0116(16)
C16 0.089(3) 0.0525(18) 0.0575(16) -0.0017(13) 0.0065(16) -0.0117(16)
C15 0.088(2) 0.0559(19) 0.0674(18) -0.0029(15) 0.0063(16) -0.0102(17)
C6 0.062(2) 0.0562(18) 0.080(2) -0.0035(15) 0.0045(16) -0.0031(15)
C18 0.096(3) 0.0474(18) 0.0654(18) -0.0020(14) 0.0070(17) -0.0145(17)
C37 0.067(2) 0.0545(18) 0.087(2) -0.0033(15) 0.0088(16) -0.0045(16)
C13 0.066(2) 0.0555(18) 0.088(2) -0.0080(16) 0.0107(17) -0.0030(16)
C14 0.077(2) 0.0506(18) 0.0742(18) -0.0025(14) 0.0087(16) -0.0065(15)
C38 0.057(2) 0.078(2) 0.086(2) 0.0064(18) 0.0076(17) 0.0028(17)
C25 0.080(2) 0.067(2) 0.083(2) 0.0050(17) 0.0163(18) 0.0057(18)
C5 0.062(2) 0.0576(19) 0.085(2) -0.0079(16) 0.0061(16) -0.0020(15)
C23 0.082(2) 0.064(2) 0.0728(19) 0.0031(16) 0.0137(17) -0.0006(17)
C29 0.085(3) 0.0550(19) 0.089(2) 0.0038(16) 0.0203(19) 0.0007(17)
C31 0.088(3) 0.0586(19) 0.079(2) -0.0021(16) 0.0197(18) 0.0010(17)
C4 0.076(3) 0.054(2) 0.119(3) -0.010(2) -0.002(2) 0.0033(18)
C39 0.072(2) 0.0569(19) 0.093(2) -0.0033(17) 0.0061(18) -0.0043(17)
C40 0.065(2) 0.069(2) 0.095(2) -0.0049(18) 0.0012(18) -0.0075(17)
C32 0.080(2) 0.062(2) 0.0768(19) -0.0021(16) 0.0173(17) 0.0037(17)
C24 0.082(3) 0.070(2) 0.076(2) 0.0017(16) 0.0136(18) 0.0057(18)
C30 0.082(2) 0.0582(19) 0.085(2) 0.0040(16) 0.0196(18) 0.0070(17)
C27 0.082(2) 0.060(2) 0.091(2) 0.0052(17) 0.0118(18) 0.0043(17)
C28 0.081(2) 0.065(2) 0.091(2) 0.0059(18) 0.0185(19) 0.0058(18)
C7 0.068(2) 0.063(2) 0.103(2) -0.0085(18) 0.0004(18) -0.0044(17)
C21 0.082(2) 0.0609(19) 0.083(2) 0.0013(16) 0.0083(18) -0.0039(17)
C19 0.091(3) 0.0583(19) 0.080(2) -0.0015(16) 0.0068(18) -0.0135(18)
C26 0.082(2) 0.065(2) 0.083(2) 0.0051(17) 0.0187(18) 0.0060(18)
C22 0.085(3) 0.065(2) 0.080(2) -0.0030(16) 0.0104(18) 0.0037(18)
C11 0.071(2) 0.0496(18) 0.112(3) -0.0117(17) -0.0020(19) -0.0010(16)
C8 0.072(2) 0.063(2) 0.101(2) -0.0107(18) -0.0025(19) -0.0095(17)
C12 0.074(2) 0.0478(18) 0.118(3) -0.0070(18) 0.002(2) 0.0042(16)
C41 0.061(2) 0.063(2) 0.125(3) -0.007(2) -0.001(2) -0.0017(17)
C33 0.098(3) 0.067(2) 0.088(2) -0.0063(18) 0.025(2) -0.012(2)
C20 0.092(3) 0.064(2) 0.079(2) -0.0024(17) 0.0032(19) -0.0059(19)
C42 0.072(2) 0.058(2) 0.121(3) -0.0031(19) 0.003(2) 0.0043(18)
B1 0.067(2) 0.0486(19) 0.077(2) -0.0009(17) 0.0046(19) 0.0011(17)
C34 0.080(3) 0.089(3) 0.100(3) -0.002(2) 0.010(2) -0.012(2)
C45 0.076(3) 0.090(3) 0.119(3) 0.008(2) 0.005(2) 0.017(2)
C44 0.067(2) 0.106(3) 0.133(3) 0.007(3) -0.008(2) 0.002(2)
C35 0.086(4) 0.089(4) 0.091(4) -0.001(3) 0.002(3) -0.007(3)
C36 0.088(5) 0.079(5) 0.114(5) 0.004(4) 0.004(4) 0.011(4)
C35' 0.164(8) 0.151(8) 0.145(7) -0.007(5) 0.031(5) -0.021(5)
C36' 0.253(15) 0.252(15) 0.252(14) -0.003(10) 0.028(9) -0.027(9)

loop_
_atom_type_symbol
_atom_type_description
_atom_type_scat_dispersion_real
_atom_type_scat_dispersion_imag
_atom_type_scat_source
C C 0.0137 0.0067 'International Tables Vol C Tables 4.2.6.8 and 6.1.1.4'
H H 0.0000 0.0000 'International Tables Vol C Tables 4.2.6.8 and 6.1.1.4'
N N 0.0241 0.0134 'International Tables Vol C Tables 4.2.6.8 and 6.1.1.4'
O O 0.0389 0.0241 'International Tables Vol C Tables 4.2.6.8 and 6.1.1.4'
F F 0.0583 0.0400 'International Tables Vol C Tables 4.2.6.8 and 6.1.1.4'
B B 0.0070 0.0029 'International Tables Vol C Tables 4.2.6.8 and 6.1.1.4'

loop_
_geom_angle_atom_site_label_1
_geom_angle_atom_site_label_2
_geom_angle_atom_site_label_3
_geom_angle
_geom_angle_site_symmetry_1
_geom_angle_site_symmetry_3
_geom_angle_publ_flag
C17 O004 C19 119.4(3) . . ?
C9 N1 C6 108.5(3) . . ?
C9 N1 B1 125.0(3) . . ?
C6 N1 B1 126.6(3) . . ?
C13 N2 C10 108.2(3) . . ?
C13 N2 B1 129.9(3) . . ?
C10 N2 B1 121.9(3) . . ?
C38 N3 C45 121.4(3) . . ?
C38 N3 C44 121.8(3) . . ?
C45 N3 C44 116.7(3) . . ?
O004 C17 C18 124.3(3) . . ?
O004 C17 C16 115.2(3) . . ?
C18 C17 C16 120.5(3) . . ?
C5 C10 N2 122.8(3) . . ?
C5 C10 C12 129.9(3) . . ?
N2 C10 C12 107.3(3) . . ?
N1 C9 C8 107.9(3) . . ?
N1 C9 C14 122.2(3) . . ?
C8 C9 C14 129.9(3) . . ?
C18 C16 C17 117.5(3) 3_465 . ?
C18 C16 C15 122.8(3) 3_465 . ?
C17 C16 C15 119.6(3) . . ?
C14 C15 C16 126.5(3) . . ?
C14 C15 H15 116.8 . . ?
C16 C15 H15 116.8 . . ?
N1 C6 C5 118.9(3) . . ?
N1 C6 C7 107.8(3) . . ?
C5 C6 C7 133.2(3) . . ?
C17 C18 C16 122.0(3) . 3_465 ?
C17 C18 H18 119.0 . . ?
C16 C18 H18 119.0 3_465 . ?
C41 C37 C39 114.4(3) . . ?
C41 C37 C13 127.1(3) . . ?
C39 C37 C13 118.5(3) . . ?
N2 C13 C37 128.8(3) . . ?
N2 C13 C11 107.3(3) . . ?
C37 C13 C11 123.9(3) . . ?
C15 C14 C9 124.2(3) . . ?
C15 C14 H14 117.9 . . ?
C9 C14 H14 117.9 . . ?
N3 C38 C42 121.7(3) . . ?
N3 C38 C40 121.4(3) . . ?
C42 C38 C40 116.8(3) . . ?
C24 C25 C26 113.6(3) . . ?
C24 C25 H25A 108.9 . . ?
C26 C25 H25A 108.9 . . ?
C24 C25 H25B 108.9 . . ?
C26 C25 H25B 108.9 . . ?
H25A C25 H25B 107.7 . . ?
C10 C5 C6 121.6(3) . . ?
C10 C5 C4 117.7(3) . . ?
C6 C5 C4 120.7(3) . . ?
C24 C23 C22 112.9(3) . . ?
C24 C23 H23A 109.0 . . ?
C22 C23 H23A 109.0 . . ?
C24 C23 H23B 109.0 . . ?
C22 C23 H23B 109.0 . . ?
H23A C23 H23B 107.8 . . ?
C30 C29 C28 115.3(3) . . ?
C30 C29 H29A 108.4 . . ?
C28 C29 H29A 108.4 . . ?
C30 C29 H29B 108.4 . . ?
C28 C29 H29B 108.4 . . ?
H29A C29 H29B 107.5 . . ?
C32 C31 C30 114.8(3) . . ?
C32 C31 H31A 108.6 . . ?
C30 C31 H31A 108.6 . . ?
C32 C31 H31B 108.6 . . ?
C30 C31 H31B 108.6 . . ?
H31A C31 H31B 107.5 . . ?
F4 C4 F5 105.0(3) . . ?
F4 C4 F3 108.5(4) . . ?
F5 C4 F3 101.7(3) . . ?
F4 C4 C5 115.5(3) . . ?
F5 C4 C5 113.5(3) . . ?
F3 C4 C5 111.5(3) . . ?
C40 C39 C37 123.4(3) . . ?
C40 C39 H39 118.3 . . ?
C37 C39 H39 118.3 . . ?
C39 C40 C38 120.7(3) . . ?
C39 C40 H40 119.7 . . ?
C38 C40 H40 119.7 . . ?
C31 C32 C33 114.4(3) . . ?
C31 C32 H32A 108.7 . . ?
C33 C32 H32A 108.7 . . ?
C31 C32 H32B 108.7 . . ?
C33 C32 H32B 108.7 . . ?
H32A C32 H32B 107.6 . . ?
C25 C24 C23 115.7(3) . . ?
C25 C24 H24A 108.4 . . ?
C23 C24 H24A 108.4 . . ?
C25 C24 H24B 108.4 . . ?
C23 C24 H24B 108.4 . . ?
H24A C24 H24B 107.4 . . ?
C29 C30 C31 114.2(3) . . ?
C29 C30 H30A 108.7 . . ?
C31 C30 H30A 108.7 . . ?
C29 C30 H30B 108.7 . . ?
C31 C30 H30B 108.7 . . ?
H30A C30 H30B 107.6 . . ?
C28 C27 C26 113.9(3) . . ?
C28 C27 H27A 108.8 . . ?
C26 C27 H27A 108.8 . . ?
C28 C27 H27B 108.8 . . ?
C26 C27 H27B 108.8 . . ?
H27A C27 H27B 107.7 . . ?
C29 C28 C27 114.2(3) . . ?
C29 C28 H28A 108.7 . . ?
C27 C28 H28A 108.7 . . ?
C29 C28 H28B 108.7 . . ?
C27 C28 H28B 108.7 . . ?
H28A C28 H28B 107.6 . . ?
C8 C7 C6 107.2(3) . . ?
C8 C7 H7 126.4 . . ?
C6 C7 H7 126.4 . . ?
C22 C21 C20 111.6(3) . . ?
C22 C21 H21A 109.3 . . ?
C20 C21 H21A 109.3 . . ?
C22 C21 H21B 109.3 . . ?
C20 C21 H21B 109.3 . . ?
H21A C21 H21B 108.0 . . ?
O004 C19 C20 106.3(3) . . ?
O004 C19 H19A 110.5 . . ?
C20 C19 H19A 110.5 . . ?
O004 C19 H19B 110.5 . . ?
C20 C19 H19B 110.5 . . ?
H19A C19 H19B 108.7 . . ?
C25 C26 C27 115.3(3) . . ?
C25 C26 H26A 108.5 . . ?
C27 C26 H26A 108.5 . . ?
C25 C26 H26B 108.5 . . ?
C27 C26 H26B 108.5 . . ?
H26A C26 H26B 107.5 . . ?
C21 C22 C23 117.1(3) . . ?
C21 C22 H22A 108.0 . . ?
C23 C22 H22A 108.0 . . ?
C21 C22 H22B 108.0 . . ?
C23 C22 H22B 108.0 . . ?
H22A C22 H22B 107.3 . . ?
C12 C11 C13 108.8(3) . . ?
C12 C11 H11 125.6 . . ?
C13 C11 H11 125.6 . . ?
C7 C8 C9 108.5(3) . . ?
C7 C8 H8 125.7 . . ?
C9 C8 H8 125.7 . . ?
C11 C12 C10 108.4(3) . . ?
C11 C12 H12 125.8 . . ?
C10 C12 H12 125.8 . . ?
C42 C41 C37 123.5(3) . . ?
C42 C41 H41 118.3 . . ?
C37 C41 H41 118.3 . . ?
C34 C33 C32 113.6(3) . . ?
C34 C33 H33A 108.9 . . ?
C32 C33 H33A 108.9 . . ?
C34 C33 H33B 108.9 . . ?
C32 C33 H33B 108.9 . . ?
H33A C33 H33B 107.7 . . ?
C19 C20 C21 115.1(3) . . ?
C19 C20 H20A 108.5 . . ?
C21 C20 H20A 108.5 . . ?
C19 C20 H20B 108.5 . . ?
C21 C20 H20B 108.5 . . ?
H20A C20 H20B 107.5 . . ?
C41 C42 C38 121.2(3) . . ?
C41 C42 H42 119.4 . . ?
C38 C42 H42 119.4 . . ?
F2 B1 F1 109.3(3) . . ?
F2 B1 N1 110.2(3) . . ?
F1 B1 N1 108.7(3) . . ?
F2 B1 N2 110.4(3) . . ?
F1 B1 N2 110.0(3) . . ?
N1 B1 N2 108.3(3) . . ?
C33 C34 C35 115.9(4) . . ?
C33 C34 C35' 116.9(7) . . ?
C35 C34 C35' 31.0(5) . . ?
C33 C34 H34A 107.5 . . ?
C35 C34 H34A 115.1 . . ?
C35' C34 H34A 86.9 . . ?
C33 C34 H34B 107.7 . . ?
C35 C34 H34B 103.0 . . ?
C35' C34 H34B 126.4 . . ?
H34A C34 H34B 107.0 . . ?
N3 C45 H45A 109.5 . . ?
N3 C45 H45B 109.5 . . ?
H45A C45 H45B 109.5 . . ?
N3 C45 H45C 109.5 . . ?
H45A C45 H45C 109.5 . . ?
H45B C45 H45C 109.5 . . ?
N3 C44 H44A 109.5 . . ?
N3 C44 H44B 109.5 . . ?
H44A C44 H44B 109.5 . . ?
N3 C44 H44C 109.5 . . ?
H44A C44 H44C 109.5 . . ?
H44B C44 H44C 109.5 . . ?
C36 C35 C34 111.9(6) . . ?
C36 C35 H35A 109.2 . . ?
C34 C35 H35A 109.2 . . ?
C36 C35 H35B 109.2 . . ?
C34 C35 H35B 109.2 . . ?
H35A C35 H35B 107.9 . . ?
C36 C35 H35C 82.5 . . ?
C34 C35 H35C 86.9 . . ?
H35A C35 H35C 153.3 . . ?
H35B C35 H35C 45.6 . . ?
C36 C35 H36D 104.0 . . ?
C34 C35 H36D 138.0 . . ?
H35A C35 H36D 35.5 . . ?
H35B C35 H36D 77.3 . . ?
H35C C35 H36D 119.5 . . ?
C35 C36 H36A 109.5 . . ?
C35 C36 H36B 109.5 . . ?
H36A C36 H36B 109.5 . . ?
C35 C36 H36C 109.5 . . ?
H36A C36 H36C 109.5 . . ?
H36B C36 H36C 109.5 . . ?
C35 C36 H35D 83.5 . . ?
H36A C36 H35D 37.4 . . ?
H36B C36 H35D 145.7 . . ?
H36C C36 H35D 94.7 . . ?
C35 C36 H36E 72.2 . . ?
H36A C36 H36E 178.2 . . ?
H36B C36 H36E 69.1 . . ?
H36C C36 H36E 70.3 . . ?
H35D C36 H36E 144.2 . . ?
C35 C36 H36F 75.4 . . ?
H36A C36 H36F 109.8 . . ?
H36B C36 H36F 36.7 . . ?
H36C C36 H36F 135.6 . . ?
H35D C36 H36F 129.4 . . ?
H36E C36 H36F 69.8 . . ?
C36' C35' C34 114.3(14) . . ?
C36' C35' H35B 63.6 . . ?
C34 C35' H35B 97.3 . . ?
C36' C35' H36A 91.1 . . ?
C34 C35' H36A 136.1 . . ?
H35B C35' H36A 126.5 . . ?
C36' C35' H35C 108.7 . . ?
C34 C35' H35C 108.7 . . ?
H35B C35' H35C 56.7 . . ?
H36A C35' H35C 94.7 . . ?
C36' C35' H35D 108.7 . . ?
C34 C35' H35D 108.7 . . ?
H35B C35' H35D 153.4 . . ?
H36A C35' H35D 27.4 . . ?
H35C C35' H35D 107.6 . . ?
C35' C36' H35A 89.7 . . ?
C35' C36' H35B 51.1 . . ?
H35A C36' H35B 77.8 . . ?
C35' C36' H36B 96.5 . . ?
H35A C36' H36B 156.1 . . ?
H35B C36' H36B 123.7 . . ?
C35' C36' H36D 109.5 . . ?
H35A C36' H36D 39.2 . . ?
H35B C36' H36D 69.3 . . ?
H36B C36' H36D 151.7 . . ?
C35' C36' H36E 109.5 . . ?
H35A C36' H36E 85.8 . . ?
H35B C36' H36E 153.9 . . ?
H36B C36' H36E 70.3 . . ?
H36D C36' H36E 109.5 . . ?
C35' C36' H36F 109.5 . . ?
H35A C36' H36F 148.6 . . ?
H35B C36' H36F 94.8 . . ?
H36B C36' H36F 48.9 . . ?
H36D C36' H36F 109.5 . . ?
H36E C36' H36F 109.5 . . ?

loop_
_geom_bond_atom_site_label_1
_geom_bond_atom_site_label_2
_geom_bond_distance
_geom_bond_site_symmetry_2
_geom_bond_publ_flag
F2 B1 1.388(4) . ?
F1 B1 1.390(4) . ?
F5 C4 1.328(5) . ?
O004 C17 1.366(4) . ?
O004 C19 1.426(4) . ?
N1 C9 1.367(4) . ?
N1 C6 1.383(4) . ?
N1 B1 1.533(4) . ?
F3 C4 1.339(4) . ?
N2 C13 1.376(4) . ?
N2 C10 1.403(4) . ?
N2 B1 1.556(4) . ?
F4 C4 1.289(4) . ?
N3 C38 1.352(4) . ?
N3 C45 1.454(5) . ?
N3 C44 1.457(5) . ?
C17 C18 1.380(5) . ?
C17 C16 1.409(4) . ?
C10 C5 1.373(5) . ?
C10 C12 1.418(5) . ?
C9 C8 1.406(5) . ?
C9 C14 1.430(4) . ?
C16 C18 1.402(5) 3_465 ?
C16 C15 1.447(5) . ?
C15 C14 1.343(4) . ?
C15 H15 0.9500 . ?
C6 C5 1.400(4) . ?
C6 C7 1.414(5) . ?
C18 H18 0.9500 . ?
C37 C41 1.406(5) . ?
C37 C39 1.409(4) . ?
C37 C13 1.429(5) . ?
C13 C11 1.429(5) . ?
C14 H14 0.9500 . ?
C38 C42 1.403(5) . ?
C38 C40 1.412(5) . ?
C25 C24 1.507(5) . ?
C25 C26 1.513(5) . ?
C25 H25A 0.9900 . ?
C25 H25B 0.9900 . ?
C5 C4 1.487(5) . ?
C23 C24 1.510(5) . ?
C23 C22 1.514(5) . ?
C23 H23A 0.9900 . ?
C23 H23B 0.9900 . ?
C29 C30 1.506(5) . ?
C29 C28 1.519(5) . ?
C29 H29A 0.9900 . ?
C29 H29B 0.9900 . ?
C31 C32 1.509(5) . ?
C31 C30 1.525(5) . ?
C31 H31A 0.9900 . ?
C31 H31B 0.9900 . ?
C39 C40 1.365(5) . ?
C39 H39 0.9500 . ?
C40 H40 0.9500 . ?
C32 C33 1.530(5) . ?
C32 H32A 0.9900 . ?
C32 H32B 0.9900 . ?
C24 H24A 0.9900 . ?
C24 H24B 0.9900 . ?
C30 H30A 0.9900 . ?
C30 H30B 0.9900 . ?
C27 C28 1.520(5) . ?
C27 C26 1.525(5) . ?
C27 H27A 0.9900 . ?
C27 H27B 0.9900 . ?
C28 H28A 0.9900 . ?
C28 H28B 0.9900 . ?
C7 C8 1.365(5) . ?
C7 H7 0.9500 . ?
C21 C22 1.512(5) . ?
C21 C20 1.522(5) . ?
C21 H21A 0.9900 . ?
C21 H21B 0.9900 . ?
C19 C20 1.509(5) . ?
C19 H19A 0.9900 . ?
C19 H19B 0.9900 . ?
C26 H26A 0.9900 . ?
C26 H26B 0.9900 . ?
C22 H22A 0.9900 . ?
C22 H22B 0.9900 . ?
C11 C12 1.344(5) . ?
C11 H11 0.9500 . ?
C8 H8 0.9500 . ?
C12 H12 0.9500 . ?
C41 C42 1.360(5) . ?
C41 H41 0.9500 . ?
C33 C34 1.504(5) . ?
C33 H33A 0.9900 . ?
C33 H33B 0.9900 . ?
C20 H20A 0.9900 . ?
C20 H20B 0.9900 . ?
C42 H42 0.9500 . ?
C34 C35 1.556(7) . ?
C34 C35' 1.562(12) . ?
C34 H34A 0.9900 . ?
C34 H34B 0.9900 . ?
C45 H45A 0.9800 . ?
C45 H45B 0.9800 . ?
C45 H45C 0.9800 . ?
C44 H44A 0.9800 . ?
C44 H44B 0.9800 . ?
C44 H44C 0.9800 . ?
C35 C36 1.464(10) . ?
C35 H35A 0.9900 . ?
C35 H35B 0.9900 . ?
C36 H36A 0.9800 . ?
C36 H36B 0.9800 . ?
C36 H36C 0.9800 . ?
C36 H36E 1.2509 . ?
C35' C36' 1.427(17) . ?
C35' H35C 0.9900 . ?
C35' H35D 0.9900 . ?
C36' H36D 0.9800 . ?
C36' H36E 0.9800 . ?
C36' H36F 0.9800 . ?
